data_7708913
loop_
_publ_author_name
'Chupina, Anastasia'
'Abramov, Pavel A.'
'Yanshole, Vadim V.'
'Sulyaeva, Veronica S.'
'Kokovkin, Vasily'
'Sokolov, Maksim Nailyevich'

_publ_section_title
;
 Self-assembly patterns of non-metalloid silver thiolates: structural,
 HR-ESI-MS and stability studies
;
_journal_name_full 'Dalton Transactions'
_journal_paper_doi 10.1039/D1DT02398E
_journal_year 2021
_chemical_formula_sum 'C41 H86 Ag16 Br N8 O18 S8'
_chemical_formula_weight 3041.48
_space_group_crystal_system monoclinic
_space_group_IT_number 15
_space_group_name_Hall '-C 2yc'
_space_group_name_H-M_alt 'C 1 2/c 1'
_atom_sites_solution_hydrogens geom
_atom_sites_solution_primary direct
_atom_sites_solution_secondary difmap
_audit_creation_method SHELXL-2017/1
_audit_update_record
;
2021-03-23 deposited with the CCDC.	2021-10-26 downloaded from the CCDC.
;
_cell_angle_alpha 90
_cell_angle_beta 91.211(3)
_cell_angle_gamma 90
_cell_formula_units_Z 4
_cell_length_a 18.2444(5)
_cell_length_b 41.9711(12)
_cell_length_c 15.2141(6)
_cell_measurement_reflns_used 12329
_cell_measurement_temperature 120(2)
_cell_measurement_theta_max 28.0600
_cell_measurement_theta_min 2.6790
_cell_volume 11647.4(7)
_computing_cell_refinement 'CrysAlisPro 1.171.38.41 (Rigaku OD, 2015)'
_computing_data_collection 'CrysAlisPro 1.171.38.41 (Rigaku OD, 2015)'
_computing_data_reduction 'CrysAlisPro 1.171.38.41 (Rigaku OD, 2015)'
_computing_molecular_graphics 'ShelXle (H\"ubschle, 2011)'
_computing_publication_material 'CIFTAB-2014 (Sheldrick, 2014)'
_computing_structure_refinement 'SHELXL-2014 (Sheldrick, 2014)'
_computing_structure_solution 'SHELXS-2014 (Sheldrick, 2014)'
_diffrn_ambient_temperature 120(2)
_diffrn_detector 'CCD plate'
_diffrn_detector_area_resol_mean 10.6168
_diffrn_detector_type AtlasS2
_diffrn_measured_fraction_theta_full 0.996
_diffrn_measured_fraction_theta_max 0.847
_diffrn_measurement_device 'four-circle diffractometer'
_diffrn_measurement_device_type 'New Xcalibur, AtlasS2'
_diffrn_measurement_method '\w scans'
_diffrn_radiation_monochromator graphite
_diffrn_radiation_probe x-ray
_diffrn_radiation_source 'fine-focus sealed tube'
_diffrn_radiation_type MoK\a
_diffrn_radiation_wavelength 0.71073
_diffrn_reflns_av_R_equivalents 0.0315
_diffrn_reflns_av_unetI/netI 0.0585
_diffrn_reflns_Laue_measured_fraction_full 0.996
_diffrn_reflns_Laue_measured_fraction_max 0.847
_diffrn_reflns_limit_h_max 22
_diffrn_reflns_limit_h_min -24
_diffrn_reflns_limit_k_max 45
_diffrn_reflns_limit_k_min -56
_diffrn_reflns_limit_l_max 19
_diffrn_reflns_limit_l_min -16
_diffrn_reflns_number 31002
_diffrn_reflns_point_group_measured_fraction_full 0.996
_diffrn_reflns_point_group_measured_fraction_max 0.847
_diffrn_reflns_theta_full 25.500
_diffrn_reflns_theta_max 29.572
_diffrn_reflns_theta_min 2.257
_diffrn_source 'sealed X-ray tube'
_exptl_absorpt_coefficient_mu 3.149
_exptl_absorpt_correction_T_max 1.00000
_exptl_absorpt_correction_T_min 0.86911
_exptl_absorpt_correction_type multi-scan
_exptl_absorpt_process_details
;
CrysAlisPro 1.171.38.41 (Rigaku Oxford Diffraction, 2015)
Empirical absorption correction using spherical harmonics,
implemented in SCALE3 ABSPACK scaling algorithm.
;
_exptl_crystal_colour colorless
_exptl_crystal_density_diffrn 1.734
_exptl_crystal_description block
_exptl_crystal_F_000 5788
_exptl_crystal_size_max 0.200
_exptl_crystal_size_mid 0.200
_exptl_crystal_size_min 0.100
_refine_diff_density_max 1.511
_refine_diff_density_min -0.861
_refine_diff_density_rms 0.180
_refine_ls_extinction_method none
_refine_ls_goodness_of_fit_ref 1.119
_refine_ls_hydrogen_treatment constr
_refine_ls_matrix_type full
_refine_ls_number_parameters 413
_refine_ls_number_reflns 13848
_refine_ls_number_restraints 1
_refine_ls_restrained_S_all 1.119
_refine_ls_R_factor_all 0.1099
_refine_ls_R_factor_gt 0.0627
_refine_ls_shift/su_max 0.002
_refine_ls_shift/su_mean 0.000
_refine_ls_structure_factor_coef Fsqd
_refine_ls_weighting_details 'w=1/[\s^2^(Fo^2^)+(0.1066P)^2^+1.1259P] where P=(Fo^2^+2Fc^2^)/3'
_refine_ls_weighting_scheme calc
_refine_ls_wR_factor_gt 0.1912
_refine_ls_wR_factor_ref 0.2103
_reflns_Friedel_coverage 0.000
_reflns_number_gt 8388
_reflns_number_total 13848
_reflns_threshold_expression >2\s(I)
_cod_data_source_file d1dt02398e2.cif
_cod_data_source_block 3
_cod_original_sg_symbol_H-M 'C 2/c'
_cod_database_code 7708913
_shelx_shelxl_version_number 2017/1
_shelx_space_group_comment
;
The symmetry employed for this shelxl refinement is uniquely defined
by the following loop, which should always be used as a source of
symmetry information in preference to the above space-group names.
They are only intended as comments.
;
_shelx_estimated_absorpt_t_min 0.572
_shelx_estimated_absorpt_t_max 0.744

loop_
_space_group_symop_operation_xyz
'x, y, z'
'-x, y, -z+1/2'
'x+1/2, y+1/2, z'
'-x+1/2, y+1/2, -z+1/2'
'-x, -y, -z'
'x, -y, z-1/2'
'-x+1/2, -y+1/2, -z'
'x+1/2, -y+1/2, z-1/2'

loop_
_atom_site_label
_atom_site_type_symbol
_atom_site_fract_x
_atom_site_fract_y
_atom_site_fract_z
_atom_site_U_iso_or_equiv
_atom_site_adp_type
_atom_site_occupancy
_atom_site_site_symmetry_order
_atom_site_calc_flag
_atom_site_refinement_flags_posn
_atom_site_refinement_flags_adp
_atom_site_refinement_flags_occupancy
_atom_site_disorder_assembly
_atom_site_disorder_group
C1 C 0.5955(5) 0.7473(2) 0.4666(5) 0.052(2) Uani 1 1 d . . . . .
C2 C 0.5269(6) 0.7520(3) 0.5180(7) 0.081(4) Uani 1 1 d . . . . .
H2A H 0.535606 0.768157 0.563371 0.122 Uiso 1 1 calc R U . . .
H2B H 0.513288 0.731802 0.545778 0.122 Uiso 1 1 calc R U . . .
H2C H 0.487103 0.758949 0.478251 0.122 Uiso 1 1 calc R U . . .
C3 C 0.6594(7) 0.7305(3) 0.5188(8) 0.093(4) Uani 1 1 d . . . . .
H3A H 0.703780 0.730787 0.483650 0.140 Uiso 1 1 calc R U . . .
H3B H 0.645719 0.708455 0.531404 0.140 Uiso 1 1 calc R U . . .
H3C H 0.668795 0.741905 0.574220 0.140 Uiso 1 1 calc R U . . .
C4 C 0.6246(6) 0.7780(2) 0.4296(7) 0.075(3) Uani 1 1 d . . . . .
H4A H 0.583712 0.790961 0.407212 0.113 Uiso 1 1 calc R U . . .
H4B H 0.657870 0.773205 0.381517 0.113 Uiso 1 1 calc R U . . .
H4C H 0.651305 0.789674 0.475893 0.113 Uiso 1 1 calc R U . . .
C5 C 0.2640(4) 0.6854(2) 0.4511(5) 0.047(2) Uani 1 1 d . . . . .
C6 C 0.2972(5) 0.7083(3) 0.5126(6) 0.064(3) Uani 1 1 d . . . . .
H6A H 0.306572 0.728363 0.481866 0.095 Uiso 1 1 calc R U . . .
H6B H 0.343573 0.699701 0.536137 0.095 Uiso 1 1 calc R U . . .
H6C H 0.263766 0.712183 0.561019 0.095 Uiso 1 1 calc R U . . .
C7 C 0.2515(7) 0.6538(3) 0.4951(8) 0.091(4) Uani 1 1 d . . . . .
H7A H 0.298600 0.644957 0.515441 0.136 Uiso 1 1 calc R U . . .
H7B H 0.228190 0.639066 0.453038 0.136 Uiso 1 1 calc R U . . .
H7C H 0.219553 0.656763 0.545414 0.136 Uiso 1 1 calc R U . . .
C8 C 0.1947(5) 0.6981(3) 0.4130(7) 0.083(4) Uani 1 1 d . . . . .
H8A H 0.166923 0.708650 0.459194 0.125 Uiso 1 1 calc R U . . .
H8B H 0.165607 0.680610 0.387899 0.125 Uiso 1 1 calc R U . . .
H8C H 0.205750 0.713555 0.366827 0.125 Uiso 1 1 calc R U . . .
C9 C 0.3986(5) 0.5463(2) 0.4571(6) 0.055(2) Uani 1 1 d . . . . .
C10 C 0.4615(6) 0.5410(2) 0.5161(6) 0.065(3) Uani 1 1 d . . . . .
H10A H 0.490865 0.560565 0.520048 0.097 Uiso 1 1 calc R U . . .
H10B H 0.491605 0.523702 0.493198 0.097 Uiso 1 1 calc R U . . .
H10C H 0.444346 0.535330 0.574614 0.097 Uiso 1 1 calc R U . . .
C11 C 0.3706(7) 0.5142(3) 0.4211(7) 0.077(3) Uani 1 1 d . . . . .
H11A H 0.411213 0.502611 0.394708 0.115 Uiso 1 1 calc R U . . .
H11B H 0.332089 0.518000 0.376478 0.115 Uiso 1 1 calc R U . . .
H11C H 0.350670 0.501593 0.469251 0.115 Uiso 1 1 calc R U . . .
C12 C 0.3397(6) 0.5649(3) 0.5015(7) 0.080(3) Uani 1 1 d . . . . .
H12A H 0.321116 0.552607 0.551011 0.120 Uiso 1 1 calc R U . . .
H12B H 0.299490 0.569156 0.459316 0.120 Uiso 1 1 calc R U . . .
H12C H 0.359909 0.585157 0.523047 0.120 Uiso 1 1 calc R U . . .
C13 C 0.7275(5) 0.6032(3) 0.4783(6) 0.068(3) Uani 1 1 d . . . . .
C14 C 0.7429(7) 0.6327(4) 0.5316(8) 0.111(5) Uani 1 1 d . . . . .
H14A H 0.696615 0.641972 0.550775 0.166 Uiso 1 1 calc R U . . .
H14B H 0.768870 0.648258 0.495516 0.166 Uiso 1 1 calc R U . . .
H14C H 0.773421 0.627214 0.583177 0.166 Uiso 1 1 calc R U . . .
C15 C 0.6887(8) 0.5795(4) 0.5266(9) 0.117(6) Uani 1 1 d . . . . .
H15A H 0.655570 0.567791 0.486630 0.176 Uiso 1 1 calc R U . . .
H15B H 0.660212 0.589807 0.572447 0.176 Uiso 1 1 calc R U . . .
H15C H 0.723855 0.564608 0.553820 0.176 Uiso 1 1 calc R U . . .
C16 C 0.7988(6) 0.5912(4) 0.4440(8) 0.100(5) Uani 1 1 d . . . . .
H16A H 0.836387 0.592140 0.490897 0.150 Uiso 1 1 calc R U . . .
H16B H 0.813686 0.604437 0.394546 0.150 Uiso 1 1 calc R U . . .
H16C H 0.792824 0.569068 0.424329 0.150 Uiso 1 1 calc R U . . .
C25 C 0.4366(10) 0.4145(5) 0.2544(13) 0.153(7) Uiso 1 1 d . . . . .
H25A H 0.443552 0.395391 0.218510 0.229 Uiso 1 1 calc R U . . .
H25B H 0.393758 0.426309 0.232273 0.229 Uiso 1 1 calc R U . . .
H25C H 0.428935 0.408232 0.315620 0.229 Uiso 1 1 calc R U . . .
C1X C 0.5247(10) 0.4658(5) 0.2474(16) 0.069(6) Uiso 0.5 1 d . . P . .
N1 N 0.6085(6) 0.7900(3) 0.1609(8) 0.038(3) Uiso 0.5 1 d . . P . .
N2 N 0.1543(7) 0.6863(3) 0.1710(9) 0.043(3) Uiso 0.5 1 d . . P . .
N3 N 0.6849(8) 0.5104(4) 0.3218(10) 0.059(4) Uiso 0.5 1 d . . P . .
N4 N 0.8372(10) 0.5944(5) 0.1960(12) 0.076(5) Uiso 0.5 1 d . . P . .
N6 N 0.500000 0.4342(4) 0.250000 0.091(4) Uiso 1 2 d S . P . .
O1 O 0.2076(7) 0.6906(3) 0.1393(9) 0.061(3) Uiso 0.5 1 d . . P . .
O2 O 0.1479(7) 0.6615(3) 0.2175(9) 0.062(3) Uiso 0.5 1 d . . P . .
O3 O 0.5647(7) 0.7944(3) 0.2105(9) 0.064(3) Uiso 0.5 1 d . . P . .
O4A O 0.6549(13) 0.8146(6) 0.1607(17) 0.045(6) Uiso 0.25 1 d . . P . .
O4B O 0.6307(19) 0.8156(9) 0.126(2) 0.084(10) Uiso 0.25 1 d . . P . .
O5 O 0.6275(7) 0.7659(3) 0.1323(9) 0.066(3) Uiso 0.5 1 d . . P . .
O6 O 0.7829(6) 0.5923(3) 0.1752(7) 0.045(3) Uiso 0.5 1 d . . P . .
O7 O 0.8920(11) 0.5763(5) 0.1725(14) 0.124(7) Uiso 0.5 1 d . . P . .
O8 O 0.7291(5) 0.5283(2) 0.2801(7) 0.037(2) Uiso 0.5 1 d . . P . .
O9 O 0.7027(9) 0.4816(4) 0.3235(11) 0.093(5) Uiso 0.5 1 d . . P . .
O10 O 0.6350(6) 0.5209(3) 0.3502(8) 0.053(3) Uiso 0.5 1 d . . P . .
O13A O 0.1011(14) 0.7027(7) 0.1749(18) 0.060(7) Uiso 0.25 1 d . . P . .
O13B O 0.0859(17) 0.6857(9) 0.155(2) 0.080(9) Uiso 0.25 1 d . . P . .
O14 O 0.8506(12) 0.6200(6) 0.2322(14) 0.122(7) Uiso 0.5 1 d . . P . .
O1X O 0.4767(7) 0.4870(4) 0.2492(11) 0.078(5) Uiso 0.5 1 d . . P . .
S1 S 0.57260(11) 0.72122(5) 0.37047(13) 0.0425(5) Uani 1 1 d . . . . .
S2 S 0.32677(10) 0.67730(5) 0.35906(13) 0.0399(4) Uani 1 1 d . . . . .
S3 S 0.42761(11) 0.56980(5) 0.36117(13) 0.0432(5) Uani 1 1 d . . . . .
S4 S 0.66879(11) 0.61472(6) 0.38168(14) 0.0476(5) Uani 1 1 d . . . . .
Ag1 Ag 0.500000 0.74771(2) 0.250000 0.0539(3) Uani 1 2 d S T P C .
Ag2 Ag 0.45003(3) 0.69842(2) 0.38198(4) 0.0507(2) Uani 1 1 d . . . . .
Ag3 Ag 0.33082(4) 0.71988(2) 0.24361(5) 0.0635(2) Uani 1 1 d . . . . .
Ag4 Ag 0.26947(4) 0.64478(2) 0.23940(5) 0.0550(2) Uani 1 1 d . . . . .
Ag5 Ag 0.38641(3) 0.62530(2) 0.37267(4) 0.04468(18) Uani 1 1 d . . . . .
Ag6 Ag 0.500000 0.53975(2) 0.250000 0.0640(3) Uani 1 2 d S T P . .
Ag7 Ag 0.54535(4) 0.59458(2) 0.38798(5) 0.0523(2) Uani 1 1 d . . . . .
Ag8 Ag 0.66594(4) 0.57546(2) 0.25910(5) 0.0571(2) Uani 1 1 d . . . . .
Ag9 Ag 0.61523(4) 0.66728(2) 0.38978(5) 0.0545(2) Uani 1 1 d . . . . .
Br1 Br 0.500000 0.64652(3) 0.250000 0.0349(2) Uani 1 2 d S T P . .
O17 O 0.4646(11) 0.6739(5) 0.5477(13) 0.070(5) Uiso 0.35 1 d . . P A 1
O18 O 0.5648(11) 0.6540(5) 0.5582(13) 0.062(5) Uiso 0.35 1 d . . P A 1
O19 O 0.4763(11) 0.6240(5) 0.5212(14) 0.073(6) Uiso 0.35 1 d . . P A 1
N6A N 0.4983(5) 0.6473(2) 0.5467(6) 0.017(2) Uiso 0.35 1 d . . P A 1
O15 O 0.528(3) 0.6665(14) 0.546(4) 0.081(15) Uiso 0.15 1 d . . P B 2
O16 O 0.4273(16) 0.6363(8) 0.542(2) 0.032(7) Uiso 0.15 1 d . . P B 2
O21 O 0.5280(13) 0.6205(6) 0.5548(17) 0.018(5) Uiso 0.15 1 d . . P B 2
N6B N 0.4983(5) 0.6473(2) 0.5467(6) 0.017(2) Uiso 0.15 1 d . . P B 2
O12A O 0.2263(7) 0.7516(3) 0.2354(7) 0.075(3) Uiso 0.7 1 d . . P C 3
C17A C 0.2264(11) 0.7811(4) 0.2438(10) 0.069(4) Uiso 0.7 1 d . . P C 3
H17A H 0.273547 0.790672 0.243978 0.082 Uiso 0.7 1 calc R U P C 3
N5A N 0.1707(7) 0.8015(4) 0.2527(9) 0.064(3) Uiso 0.7 1 d . . P C 3
C18A C 0.0961(13) 0.7856(6) 0.2632(15) 0.104(6) Uiso 0.7 1 d . . P C 3
C19A C 0.1864(16) 0.8401(7) 0.259(2) 0.142(10) Uiso 0.7 1 d . . P C 3
H19A H 0.183123 0.846982 0.320361 0.213 Uiso 0.7 1 calc R U P C 3
H19B H 0.149859 0.851507 0.222988 0.213 Uiso 0.7 1 calc R U P C 3
H19C H 0.235545 0.844662 0.237586 0.213 Uiso 0.7 1 calc R U P C 3
O12B O 0.2619(19) 0.7630(9) 0.251(2) 0.100(10) Uiso 0.3 1 d . . P C 4
C17B C 0.197(2) 0.7688(11) 0.239(2) 0.064(9) Uiso 0.3 1 d . . P C 4
H17B H 0.175395 0.751826 0.205912 0.077 Uiso 0.3 1 calc R U P C 4
N5B N 0.1517(15) 0.7885(7) 0.2529(17) 0.048(6) Uiso 0.3 1 d D . P C 4
C18B C 0.089(2) 0.7664(13) 0.265(3) 0.104(15) Uiso 0.3 1 d D . P C 4
C19B C 0.1587(19) 0.8275(9) 0.254(2) 0.059(8) Uiso 0.3 1 d . . P C 4
H19D H 0.156761 0.835207 0.314502 0.089 Uiso 0.3 1 calc R U P C 4
H19E H 0.118144 0.836739 0.219168 0.089 Uiso 0.3 1 calc R U P C 4
H19F H 0.205423 0.833773 0.228299 0.089 Uiso 0.3 1 calc R U P C 4

loop_
_atom_site_aniso_label
_atom_site_aniso_U_11
_atom_site_aniso_U_22
_atom_site_aniso_U_33
_atom_site_aniso_U_23
_atom_site_aniso_U_13
_atom_site_aniso_U_12
C1 0.064(5) 0.052(5) 0.038(5) -0.022(4) -0.005(4) -0.006(4)
C2 0.078(7) 0.109(10) 0.058(7) -0.038(7) 0.025(5) -0.012(7)
C3 0.112(9) 0.087(9) 0.079(8) -0.028(7) -0.053(7) 0.004(7)
C4 0.098(7) 0.059(6) 0.069(7) -0.029(5) 0.013(6) -0.039(6)
C5 0.049(4) 0.052(5) 0.039(5) 0.006(4) 0.012(4) 0.008(4)
C6 0.063(6) 0.074(7) 0.054(6) -0.011(5) 0.008(4) 0.011(5)
C7 0.125(10) 0.056(6) 0.095(9) 0.015(6) 0.073(8) 0.002(7)
C8 0.055(6) 0.131(11) 0.065(7) 0.005(7) 0.024(5) 0.026(6)
C9 0.083(6) 0.038(5) 0.046(5) 0.007(4) 0.012(4) -0.003(5)
C10 0.095(7) 0.053(6) 0.046(6) 0.020(5) 0.000(5) 0.007(5)
C11 0.112(8) 0.054(6) 0.064(7) 0.013(5) 0.007(6) -0.031(6)
C12 0.099(8) 0.078(8) 0.063(7) 0.009(6) 0.036(6) 0.009(7)
C13 0.067(6) 0.091(8) 0.045(6) 0.006(6) -0.015(4) 0.011(6)
C14 0.105(10) 0.155(15) 0.070(8) -0.032(9) -0.035(7) 0.032(10)
C15 0.113(10) 0.166(16) 0.071(9) 0.053(10) -0.027(8) -0.001(10)
C16 0.078(7) 0.137(13) 0.083(9) 0.004(8) -0.039(6) 0.044(8)
S1 0.0446(10) 0.0459(12) 0.0370(11) -0.0101(9) -0.0011(8) -0.0038(9)
S2 0.0417(10) 0.0419(11) 0.0362(11) 0.0032(9) 0.0059(8) 0.0034(9)
S3 0.0560(11) 0.0361(11) 0.0376(11) 0.0073(9) 0.0029(9) 0.0005(9)
S4 0.0482(11) 0.0565(13) 0.0375(12) 0.0058(10) -0.0077(8) 0.0062(10)
Ag1 0.0619(6) 0.0492(6) 0.0502(6) 0.000 -0.0059(4) 0.000
Ag2 0.0478(4) 0.0572(4) 0.0474(4) -0.0002(3) 0.0021(3) -0.0086(3)
Ag3 0.0637(4) 0.0708(5) 0.0566(5) 0.0237(4) 0.0178(3) 0.0171(4)
Ag4 0.0492(4) 0.0670(5) 0.0486(4) -0.0073(3) -0.0036(3) 0.0026(3)
Ag5 0.0520(4) 0.0375(3) 0.0444(4) 0.0025(3) 0.0004(3) 0.0049(3)
Ag6 0.0992(8) 0.0418(5) 0.0521(6) 0.000 0.0232(5) 0.000
Ag7 0.0519(4) 0.0514(4) 0.0535(4) 0.0095(3) -0.0005(3) 0.0006(3)
Ag8 0.0649(4) 0.0574(4) 0.0487(4) -0.0031(3) -0.0075(3) 0.0124(4)
Ag9 0.0614(4) 0.0506(4) 0.0512(4) -0.0052(3) -0.0058(3) 0.0036(3)
Br1 0.0383(5) 0.0355(6) 0.0308(5) 0.000 -0.0017(4) 0.000

loop_
_atom_type_symbol
_atom_type_description
_atom_type_scat_dispersion_real
_atom_type_scat_dispersion_imag
_atom_type_scat_source
C C 0.0033 0.0016 'International Tables Vol C Tables 4.2.6.8 and 6.1.1.4'
H H 0.0000 0.0000 'International Tables Vol C Tables 4.2.6.8 and 6.1.1.4'
N N 0.0061 0.0033 'International Tables Vol C Tables 4.2.6.8 and 6.1.1.4'
O O 0.0106 0.0060 'International Tables Vol C Tables 4.2.6.8 and 6.1.1.4'
S S 0.1246 0.1234 'International Tables Vol C Tables 4.2.6.8 and 6.1.1.4'
Ag Ag -0.8971 1.1015 'International Tables Vol C Tables 4.2.6.8 and 6.1.1.4'
Br Br -0.2901 2.4595 'International Tables Vol C Tables 4.2.6.8 and 6.1.1.4'

loop_
_geom_angle_atom_site_label_1
_geom_angle_atom_site_label_2
_geom_angle_atom_site_label_3
_geom_angle
_geom_angle_site_symmetry_1
_geom_angle_site_symmetry_3
_geom_angle_publ_flag
C2 C1 C4 112.8(9) . . ?
C2 C1 C3 114.5(9) . . ?
C4 C1 C3 108.0(9) . . ?
C2 C1 S1 108.0(6) . . ?
C4 C1 S1 106.4(6) . . ?
C3 C1 S1 106.7(6) . . ?
C1 C2 H2A 109.5 . . ?
C1 C2 H2B 109.5 . . ?
H2A C2 H2B 109.5 . . ?
C1 C2 H2C 109.5 . . ?
H2A C2 H2C 109.5 . . ?
H2B C2 H2C 109.5 . . ?
C1 C3 H3A 109.5 . . ?
C1 C3 H3B 109.5 . . ?
H3A C3 H3B 109.5 . . ?
C1 C3 H3C 109.5 . . ?
H3A C3 H3C 109.5 . . ?
H3B C3 H3C 109.5 . . ?
C1 C4 H4A 109.5 . . ?
C1 C4 H4B 109.5 . . ?
H4A C4 H4B 109.5 . . ?
C1 C4 H4C 109.5 . . ?
H4A C4 H4C 109.5 . . ?
H4B C4 H4C 109.5 . . ?
C6 C5 C8 110.6(9) . . ?
C6 C5 C7 111.1(9) . . ?
C8 C5 C7 110.9(9) . . ?
C6 C5 S2 110.4(6) . . ?
C8 C5 S2 107.8(6) . . ?
C7 C5 S2 106.0(6) . . ?
C5 C6 H6A 109.5 . . ?
C5 C6 H6B 109.5 . . ?
H6A C6 H6B 109.5 . . ?
C5 C6 H6C 109.5 . . ?
H6A C6 H6C 109.5 . . ?
H6B C6 H6C 109.5 . . ?
C5 C7 H7A 109.5 . . ?
C5 C7 H7B 109.5 . . ?
H7A C7 H7B 109.5 . . ?
C5 C7 H7C 109.5 . . ?
H7A C7 H7C 109.5 . . ?
H7B C7 H7C 109.5 . . ?
C5 C8 H8A 109.5 . . ?
C5 C8 H8B 109.5 . . ?
H8A C8 H8B 109.5 . . ?
C5 C8 H8C 109.5 . . ?
H8A C8 H8C 109.5 . . ?
H8B C8 H8C 109.5 . . ?
C10 C9 C12 111.4(9) . . ?
C10 C9 C11 109.8(8) . . ?
C12 C9 C11 112.4(9) . . ?
C10 C9 S3 109.4(7) . . ?
C12 C9 S3 107.3(7) . . ?
C11 C9 S3 106.5(6) . . ?
C9 C10 H10A 109.5 . . ?
C9 C10 H10B 109.5 . . ?
H10A C10 H10B 109.5 . . ?
C9 C10 H10C 109.5 . . ?
H10A C10 H10C 109.5 . . ?
H10B C10 H10C 109.5 . . ?
C9 C11 H11A 109.5 . . ?
C9 C11 H11B 109.5 . . ?
H11A C11 H11B 109.5 . . ?
C9 C11 H11C 109.5 . . ?
H11A C11 H11C 109.5 . . ?
H11B C11 H11C 109.5 . . ?
C9 C12 H12A 109.5 . . ?
C9 C12 H12B 109.5 . . ?
H12A C12 H12B 109.5 . . ?
C9 C12 H12C 109.5 . . ?
H12A C12 H12C 109.5 . . ?
H12B C12 H12C 109.5 . . ?
C15 C13 C16 112.7(12) . . ?
C15 C13 C14 112.6(12) . . ?
C16 C13 C14 108.0(10) . . ?
C15 C13 S4 107.7(8) . . ?
C16 C13 S4 107.6(7) . . ?
C14 C13 S4 108.0(8) . . ?
C13 C14 H14A 109.5 . . ?
C13 C14 H14B 109.5 . . ?
H14A C14 H14B 109.5 . . ?
C13 C14 H14C 109.5 . . ?
H14A C14 H14C 109.5 . . ?
H14B C14 H14C 109.5 . . ?
C13 C15 H15A 109.5 . . ?
C13 C15 H15B 109.5 . . ?
H15A C15 H15B 109.5 . . ?
C13 C15 H15C 109.5 . . ?
H15A C15 H15C 109.5 . . ?
H15B C15 H15C 109.5 . . ?
C13 C16 H16A 109.5 . . ?
C13 C16 H16B 109.5 . . ?
H16A C16 H16B 109.5 . . ?
C13 C16 H16C 109.5 . . ?
H16A C16 H16C 109.5 . . ?
H16B C16 H16C 109.5 . . ?
N6 C25 H25A 109.5 . . ?
N6 C25 H25B 109.5 . . ?
H25A C25 H25B 109.5 . . ?
N6 C25 H25C 109.5 . . ?
H25A C25 H25C 109.5 . . ?
H25B C25 H25C 109.5 . . ?
O1X C1X C1X 87.9(16) 2_655 2_655 ?
O1X C1X O1X 42.8(16) 2_655 . ?
C1X C1X O1X 45.5(10) 2_655 . ?
O1X C1X N6 159(2) 2_655 . ?
C1X C1X N6 71.1(8) 2_655 . ?
O1X C1X N6 116.6(14) . . ?
O3 N1 O5 128.0(16) . . ?
O3 N1 O4B 112(2) . . ?
O5 N1 O4B 119(2) . . ?
O3 N1 O4A 109.6(16) . . ?
O5 N1 O4A 118.7(15) . . ?
O4B N1 O4A 30.1(16) . . ?
O1 N2 O13A 130(2) . . ?
O1 N2 O2 118.0(15) . . ?
O13A N2 O2 111.3(18) . . ?
O1 N2 O13B 142(2) . . ?
O13A N2 O13B 38.8(17) . . ?
O2 N2 O13B 89.5(19) . . ?
O10 N3 O9 126.3(18) . . ?
O10 N3 O8 119.4(16) . . ?
O9 N3 O8 114.3(15) . . ?
O6 N4 O14 113(2) . . ?
O6 N4 O7 127(2) . . ?
O14 N4 O7 119(2) . . ?
C1X N6 C1X 37.7(16) 2_655 . ?
C1X N6 C25 144.3(14) 2_655 2_655 ?
C1X N6 C25 106.6(11) . 2_655 ?
C1X N6 C25 106.6(11) 2_655 . ?
C1X N6 C25 144.3(14) . . ?
C25 N6 C25 109.1(19) 2_655 . ?
N2 O2 O13B 45.3(13) . . ?
N2 O2 Ag4 103.2(9) . . ?
O13B O2 Ag4 146.6(12) . . ?
N1 O3 Ag1 113.6(12) . . ?
O4B O4A N1 69(4) . . ?
O4A O4B N1 81(4) . . ?
N3 O8 Ag8 104.8(9) . . ?
O13B O13A N2 76(3) . . ?
O13A O13B N2 66(3) . . ?
O13A O13B O2 95(3) . . ?
N2 O13B O2 45.2(13) . . ?
N4 O14 Ag4 106.0(16) . 2_655 ?
O1X O1X C1X 91.7(16) 2_655 2_655 ?
O1X O1X C1X 45.5(10) 2_655 . ?
C1X O1X C1X 47(2) 2_655 . ?
O1X O1X Ag6 79.1(3) 2_655 . ?
C1X O1X Ag6 170.2(19) 2_655 . ?
C1X O1X Ag6 124.6(11) . . ?
C1 S1 Ag9 112.8(3) . . ?
C1 S1 Ag2 111.3(3) . . ?
Ag9 S1 Ag2 85.22(7) . . ?
C1 S1 Ag1 114.9(3) . . ?
Ag9 S1 Ag1 132.21(9) . . ?
Ag2 S1 Ag1 75.82(6) . . ?
C1 S1 Ag3 114.1(3) . 2_655 ?
Ag9 S1 Ag3 80.39(7) . 2_655 ?
Ag2 S1 Ag3 134.49(9) . 2_655 ?
Ag1 S1 Ag3 82.60(7) . 2_655 ?
C5 S2 Ag2 114.0(3) . . ?
C5 S2 Ag5 112.3(3) . . ?
Ag2 S2 Ag5 84.53(6) . . ?
C5 S2 Ag4 113.3(3) . . ?
Ag2 S2 Ag4 132.60(8) . . ?
Ag5 S2 Ag4 75.62(6) . . ?
C5 S2 Ag3 115.2(3) . . ?
Ag2 S2 Ag3 78.47(6) . . ?
Ag5 S2 Ag3 132.50(8) . . ?
Ag4 S2 Ag3 84.07(7) . . ?
C9 S3 Ag7 111.4(3) . . ?
C9 S3 Ag5 110.9(3) . . ?
Ag7 S3 Ag5 81.48(7) . . ?
C9 S3 Ag8 115.4(3) . 2_655 ?
Ag7 S3 Ag8 132.67(9) . 2_655 ?
Ag5 S3 Ag8 75.85(6) . 2_655 ?
C9 S3 Ag6 115.3(3) . . ?
Ag7 S3 Ag6 81.44(7) . . ?
Ag5 S3 Ag6 133.76(9) . . ?
Ag8 S3 Ag6 85.11(7) 2_655 . ?
C13 S4 Ag7 113.5(4) . . ?
C13 S4 Ag9 115.1(4) . . ?
Ag7 S4 Ag9 86.49(7) . . ?
C13 S4 Ag8 114.9(4) . . ?
Ag7 S4 Ag8 78.04(7) . . ?
Ag9 S4 Ag8 129.83(9) . . ?
C13 S4 Ag4 116.7(4) . 2_655 ?
Ag7 S4 Ag4 129.63(8) . 2_655 ?
Ag9 S4 Ag4 76.56(7) . 2_655 ?
Ag8 S4 Ag4 77.65(7) . 2_655 ?
O3 Ag1 O3 68.6(6) 2_655 . ?
O3 Ag1 S1 116.2(3) 2_655 . ?
O3 Ag1 S1 107.1(3) . . ?
O3 Ag1 S1 107.1(3) 2_655 2_655 ?
O3 Ag1 S1 116.2(3) . 2_655 ?
S1 Ag1 S1 127.18(10) . 2_655 ?
O3 Ag1 Ag2 152.7(3) 2_655 2_655 ?
O3 Ag1 Ag2 103.7(3) . 2_655 ?
S1 Ag1 Ag2 91.15(5) . 2_655 ?
S1 Ag1 Ag2 51.24(5) 2_655 2_655 ?
O3 Ag1 Ag2 103.7(3) 2_655 . ?
O3 Ag1 Ag2 152.7(3) . . ?
S1 Ag1 Ag2 51.24(5) . . ?
S1 Ag1 Ag2 91.15(5) 2_655 . ?
Ag2 Ag1 Ag2 94.11(4) 2_655 . ?
O3 Ag1 Ag3 139.1(3) 2_655 2_655 ?
O3 Ag1 Ag3 80.2(3) . 2_655 ?
S1 Ag1 Ag3 48.70(5) . 2_655 ?
S1 Ag1 Ag3 110.19(5) 2_655 2_655 ?
Ag2 Ag1 Ag3 58.97(2) 2_655 2_655 ?
Ag2 Ag1 Ag3 91.90(3) . 2_655 ?
O3 Ag1 Ag3 80.2(3) 2_655 . ?
O3 Ag1 Ag3 139.1(3) . . ?
S1 Ag1 Ag3 110.19(5) . . ?
S1 Ag1 Ag3 48.70(5) 2_655 . ?
Ag2 Ag1 Ag3 91.89(3) 2_655 . ?
Ag2 Ag1 Ag3 58.97(2) . . ?
Ag3 Ag1 Ag3 138.54(4) 2_655 . ?
S2 Ag2 S1 167.56(7) . . ?
S2 Ag2 Ag1 116.26(5) . . ?
S1 Ag2 Ag1 52.94(5) . . ?
S2 Ag2 Ag3 51.79(5) . . ?
S1 Ag2 Ag3 117.62(6) . . ?
Ag1 Ag2 Ag3 64.71(2) . . ?
S2 Ag2 Ag5 47.87(5) . . ?
S1 Ag2 Ag5 133.37(6) . . ?
Ag1 Ag2 Ag5 135.98(3) . . ?
Ag3 Ag2 Ag5 90.00(2) . . ?
S2 Ag2 Ag9 134.76(6) . . ?
S1 Ag2 Ag9 46.98(5) . . ?
Ag1 Ag2 Ag9 90.39(2) . . ?
Ag3 Ag2 Ag9 139.76(3) . . ?
Ag5 Ag2 Ag9 87.30(2) . . ?
O12B Ag3 S2 121.4(9) . . ?
O12A Ag3 S2 114.1(3) . . ?
S1 Ag3 S2 122.28(7) 2_655 . ?
O12B Ag3 Ag2 126.1(9) . . ?
O12A Ag3 Ag2 139.3(3) . . ?
S1 Ag3 Ag2 89.06(5) 2_655 . ?
S2 Ag3 Ag2 49.73(5) . . ?
O12B Ag3 Ag9 142.2(9) . 2_655 ?
O12A Ag3 Ag9 129.0(3) . 2_655 ?
S1 Ag3 Ag9 48.57(5) 2_655 2_655 ?
S2 Ag3 Ag9 88.07(5) . 2_655 ?
Ag2 Ag3 Ag9 90.54(3) . 2_655 ?
O12B Ag3 Ag1 104.0(10) . . ?
O12A Ag3 Ag1 124.4(3) . . ?
S1 Ag3 Ag1 48.69(5) 2_655 . ?
S2 Ag3 Ag1 105.84(5) . . ?
Ag2 Ag3 Ag1 56.31(2) . . ?
Ag9 Ag3 Ag1 87.85(2) 2_655 . ?
O12B Ag3 Ag4 125.6(10) . . ?
O12A Ag3 Ag4 105.3(3) . . ?
S1 Ag3 Ag4 104.39(6) 2_655 . ?
S2 Ag3 Ag4 47.71(5) . . ?
Ag2 Ag3 Ag4 88.23(2) . . ?
Ag9 Ag3 Ag4 55.92(2) 2_655 . ?
Ag1 Ag3 Ag4 130.28(3) . . ?
O2 Ag4 O14 46.4(6) . 2_655 ?
O2 Ag4 S2 108.8(3) . . ?
O14 Ag4 S2 117.6(5) 2_655 . ?
O2 Ag4 S4 118.9(3) . 2_655 ?
O14 Ag4 S4 109.2(5) 2_655 2_655 ?
S2 Ag4 S4 128.51(7) . 2_655 ?
O2 Ag4 Ag5 145.9(3) . . ?
O14 Ag4 Ag5 112.6(5) 2_655 . ?
S2 Ag4 Ag5 51.55(5) . . ?
S4 Ag4 Ag5 92.00(5) 2_655 . ?
O2 Ag4 Ag9 118.6(3) . 2_655 ?
O14 Ag4 Ag9 150.1(5) 2_655 2_655 ?
S2 Ag4 Ag9 90.96(5) . 2_655 ?
S4 Ag4 Ag9 50.23(5) 2_655 2_655 ?
Ag5 Ag4 Ag9 91.67(2) . 2_655 ?
O2 Ag4 Ag8 129.2(3) . 2_655 ?
O14 Ag4 Ag8 86.7(6) 2_655 2_655 ?
S2 Ag4 Ag8 110.57(5) . 2_655 ?
S4 Ag4 Ag8 50.75(6) 2_655 2_655 ?
Ag5 Ag4 Ag8 59.02(2) . 2_655 ?
Ag9 Ag4 Ag8 91.58(3) 2_655 2_655 ?
O2 Ag4 Ag3 92.1(3) . . ?
O14 Ag4 Ag3 133.7(5) 2_655 . ?
S2 Ag4 Ag3 48.22(5) . . ?
S4 Ag4 Ag3 109.35(6) 2_655 . ?
Ag5 Ag4 Ag3 90.62(2) . . ?
Ag9 Ag4 Ag3 59.13(2) 2_655 . ?
Ag8 Ag4 Ag3 138.40(3) 2_655 . ?
S2 Ag5 S3 167.70(7) . . ?
S2 Ag5 Br1 89.67(5) . . ?
S3 Ag5 Br1 91.21(5) . . ?
S2 Ag5 Ag4 52.82(5) . . ?
S3 Ag5 Ag4 114.92(5) . . ?
Br1 Ag5 Ag4 89.39(2) . . ?
S2 Ag5 Ag8 115.19(5) . 2_655 ?
S3 Ag5 Ag8 52.55(5) . 2_655 ?
Br1 Ag5 Ag8 90.32(3) . 2_655 ?
Ag4 Ag5 Ag8 62.37(2) . 2_655 ?
S2 Ag5 Ag7 140.54(5) . . ?
S3 Ag5 Ag7 48.70(5) . . ?
Br1 Ag5 Ag7 61.16(2) . . ?
Ag4 Ag5 Ag7 142.05(3) . . ?
Ag8 Ag5 Ag7 92.45(3) 2_655 . ?
S2 Ag5 Ag2 47.60(5) . . ?
S3 Ag5 Ag2 141.40(5) . . ?
Br1 Ag5 Ag2 59.58(2) . . ?
Ag4 Ag5 Ag2 91.15(2) . . ?
Ag8 Ag5 Ag2 141.10(3) 2_655 . ?
Ag7 Ag5 Ag2 93.15(2) . . ?
O1X Ag6 O1X 21.7(6) 2_655 . ?
O1X Ag6 S3 113.3(4) 2_655 2_655 ?
O1X Ag6 S3 126.3(4) . 2_655 ?
O1X Ag6 S3 126.3(4) 2_655 . ?
O1X Ag6 S3 113.3(4) . . ?
S3 Ag6 S3 119.62(10) 2_655 . ?
O1X Ag6 Ag7 138.9(4) 2_655 2_655 ?
O1X Ag6 Ag7 130.9(4) . 2_655 ?
S3 Ag6 Ag7 48.00(5) 2_655 2_655 ?
S3 Ag6 Ag7 87.05(5) . 2_655 ?
O1X Ag6 Ag7 130.9(4) 2_655 . ?
O1X Ag6 Ag7 138.9(4) . . ?
S3 Ag6 Ag7 87.05(5) 2_655 . ?
S3 Ag6 Ag7 48.00(5) . . ?
Ag7 Ag6 Ag7 88.46(4) 2_655 . ?
O1X Ag6 Ag8 127.2(3) 2_655 2_655 ?
O1X Ag6 Ag8 105.5(3) . 2_655 ?
S3 Ag6 Ag8 103.51(6) 2_655 2_655 ?
S3 Ag6 Ag8 47.18(5) . 2_655 ?
Ag7 Ag6 Ag8 55.74(2) 2_655 2_655 ?
Ag7 Ag6 Ag8 85.83(3) . 2_655 ?
O1X Ag6 Ag8 105.5(3) 2_655 . ?
O1X Ag6 Ag8 127.2(3) . . ?
S3 Ag6 Ag8 47.18(5) 2_655 . ?
S3 Ag6 Ag8 103.51(6) . . ?
Ag7 Ag6 Ag8 85.83(3) 2_655 . ?
Ag7 Ag6 Ag8 55.74(2) . . ?
Ag8 Ag6 Ag8 127.34(4) 2_655 . ?
S4 Ag7 S3 166.85(8) . . ?
S4 Ag7 Ag8 52.12(6) . . ?
S3 Ag7 Ag8 115.13(6) . . ?
S4 Ag7 Ag5 135.00(6) . . ?
S3 Ag7 Ag5 49.83(5) . . ?
Ag8 Ag7 Ag5 136.15(3) . . ?
S4 Ag7 Ag6 116.97(6) . . ?
S3 Ag7 Ag6 50.55(5) . . ?
Ag8 Ag7 Ag6 64.87(2) . . ?
Ag5 Ag7 Ag6 91.19(2) . . ?
S4 Ag7 Ag9 46.85(6) . . ?
S3 Ag7 Ag9 137.78(6) . . ?
Ag8 Ag7 Ag9 88.01(2) . . ?
Ag5 Ag7 Ag9 88.70(2) . . ?
Ag6 Ag7 Ag9 139.51(3) . . ?
O8 Ag8 S3 110.6(2) . 2_655 ?
O8 Ag8 S4 117.5(3) . . ?
S3 Ag8 S4 128.15(7) 2_655 . ?
O8 Ag8 Ag5 146.2(2) . 2_655 ?
S3 Ag8 Ag5 51.60(5) 2_655 2_655 ?
S4 Ag8 Ag5 92.29(5) . 2_655 ?
O8 Ag8 Ag7 119.7(2) . . ?
S3 Ag8 Ag7 90.28(5) 2_655 . ?
S4 Ag8 Ag7 49.84(5) . . ?
Ag5 Ag8 Ag7 91.25(3) 2_655 . ?
O8 Ag8 Ag4 127.4(2) . 2_655 ?
S3 Ag8 Ag4 110.21(6) 2_655 2_655 ?
S4 Ag8 Ag4 51.60(6) . 2_655 ?
Ag5 Ag8 Ag4 58.62(2) 2_655 2_655 ?
Ag7 Ag8 Ag4 91.54(3) . 2_655 ?
O8 Ag8 Ag6 94.0(2) . . ?
S3 Ag8 Ag6 47.70(5) 2_655 . ?
S4 Ag8 Ag6 109.20(6) . . ?
Ag5 Ag8 Ag6 90.54(2) 2_655 . ?
Ag7 Ag8 Ag6 59.39(2) . . ?
Ag4 Ag8 Ag6 138.37(3) 2_655 . ?
S1 Ag9 S4 168.84(8) . . ?
S1 Ag9 Ag4 115.87(6) . 2_655 ?
S4 Ag9 Ag4 53.21(6) . 2_655 ?
S1 Ag9 Ag3 51.05(5) . 2_655 ?
S4 Ag9 Ag3 118.15(6) . 2_655 ?
Ag4 Ag9 Ag3 64.95(2) 2_655 2_655 ?
S1 Ag9 Ag2 47.80(5) . . ?
S4 Ag9 Ag2 137.13(6) . . ?
Ag4 Ag9 Ag2 137.96(3) 2_655 . ?
Ag3 Ag9 Ag2 89.82(3) 2_655 . ?
S1 Ag9 Ag7 137.95(5) . . ?
S4 Ag9 Ag7 46.65(5) . . ?
Ag4 Ag9 Ag7 88.86(3) 2_655 . ?
Ag3 Ag9 Ag7 139.67(3) 2_655 . ?
Ag2 Ag9 Ag7 90.77(2) . . ?
Ag5 Br1 Ag5 144.92(4) . 2_655 ?
O19 N6A O18 125.4(17) . . ?
O19 N6A O17 126.8(16) . . ?
O18 N6A O17 105.5(15) . . ?
O15 N6B O21 121(4) . . ?
O15 N6B O16 143(4) . . ?
O21 N6B O16 96.3(19) . . ?
C17A O12A Ag3 124.3(14) . . ?
O12A C17A N5A 130(2) . . ?
O12A C17A H17A 114.8 . . ?
N5A C17A H17A 114.8 . . ?
C17A N5A C18A 114.4(16) . . ?
C17A N5A C19A 120.2(16) . . ?
C18A N5A C19A 125.2(16) . . ?
N5A C19A H19A 109.5 . . ?
N5A C19A H19B 109.5 . . ?
H19A C19A H19B 109.5 . . ?
N5A C19A H19C 109.5 . . ?
H19A C19A H19C 109.5 . . ?
H19B C19A H19C 109.5 . . ?
C17B O12B Ag3 135(4) . . ?
N5B C17B O12B 142(5) . . ?
N5B C17B C18B 47(2) . . ?
O12B C17B C18B 155(4) . . ?
N5B C17B H17B 109.2 . . ?
O12B C17B H17B 109.2 . . ?
C18B C17B H17B 70.5 . . ?
C17B N5B C18B 98(3) . . ?
C17B N5B C19B 130(3) . . ?
C18B N5B C19B 133(3) . . ?
N5B C18B C17B 35.6(19) . . ?
N5B C19B H19D 109.5 . . ?
N5B C19B H19E 109.5 . . ?
H19D C19B H19E 109.5 . . ?
N5B C19B H19F 109.5 . . ?
H19D C19B H19F 109.5 . . ?
H19E C19B H19F 109.5 . . ?

loop_
_geom_bond_atom_site_label_1
_geom_bond_atom_site_label_2
_geom_bond_distance
_geom_bond_site_symmetry_2
_geom_bond_publ_flag
C1 C2 1.502(13) . ?
C1 C4 1.508(13) . ?
C1 C3 1.563(14) . ?
C1 S1 1.866(8) . ?
C2 H2A 0.9800 . ?
C2 H2B 0.9800 . ?
C2 H2C 0.9800 . ?
C3 H3A 0.9800 . ?
C3 H3B 0.9800 . ?
C3 H3C 0.9800 . ?
C4 H4A 0.9800 . ?
C4 H4B 0.9800 . ?
C4 H4C 0.9800 . ?
C5 C6 1.464(13) . ?
C5 C8 1.480(13) . ?
C5 C7 1.505(13) . ?
C5 S2 1.859(8) . ?
C6 H6A 0.9800 . ?
C6 H6B 0.9800 . ?
C6 H6C 0.9800 . ?
C7 H7A 0.9800 . ?
C7 H7B 0.9800 . ?
C7 H7C 0.9800 . ?
C8 H8A 0.9800 . ?
C8 H8B 0.9800 . ?
C8 H8C 0.9800 . ?
C9 C10 1.458(13) . ?
C9 C12 1.501(13) . ?
C9 C11 1.537(14) . ?
C9 S3 1.849(9) . ?
C10 H10A 0.9800 . ?
C10 H10B 0.9800 . ?
C10 H10C 0.9800 . ?
C11 H11A 0.9800 . ?
C11 H11B 0.9800 . ?
C11 H11C 0.9800 . ?
C12 H12A 0.9800 . ?
C12 H12B 0.9800 . ?
C12 H12C 0.9800 . ?
C13 C15 1.432(17) . ?
C13 C16 1.498(15) . ?
C13 C14 1.506(18) . ?
C13 S4 1.864(9) . ?
C14 H14A 0.9800 . ?
C14 H14B 0.9800 . ?
C14 H14C 0.9800 . ?
C15 H15A 0.9800 . ?
C15 H15B 0.9800 . ?
C15 H15C 0.9800 . ?
C16 H16A 0.9800 . ?
C16 H16B 0.9800 . ?
C16 H16C 0.9800 . ?
C25 N6 1.423(19) . ?
C25 H25A 0.9800 . ?
C25 H25B 0.9800 . ?
C25 H25C 0.9800 . ?
C1X O1X 0.89(2) 2_655 ?
C1X C1X 0.91(4) 2_655 ?
C1X O1X 1.25(2) . ?
C1X N6 1.40(2) . ?
N1 O3 1.126(16) . ?
N1 O5 1.157(17) . ?
N1 O4B 1.26(4) . ?
N1 O4A 1.33(3) . ?
N2 O1 1.110(16) . ?
N2 O13A 1.19(3) . ?
N2 O2 1.266(18) . ?
N2 O13B 1.27(3) . ?
N3 O10 1.109(17) . ?
N3 O9 1.25(2) . ?
N3 O8 1.279(18) . ?
N4 O6 1.036(19) . ?
N4 O14 1.23(3) . ?
N4 O7 1.31(3) . ?
O2 O13B 1.78(3) . ?
O2 Ag4 2.343(13) . ?
O3 Ag1 2.370(14) . ?
O4A O4B 0.68(4) . ?
O8 Ag8 2.310(10) . ?
O13A O13B 0.82(4) . ?
O14 Ag4 2.47(2) 2_655 ?
O1X O1X 0.85(2) 2_655 ?
O1X Ag6 2.254(15) . ?
S1 Ag9 2.410(2) . ?
S1 Ag2 2.442(2) . ?
S1 Ag1 2.499(2) . ?
S1 Ag3 2.500(2) 2_655 ?
S2 Ag2 2.435(2) . ?
S2 Ag5 2.446(2) . ?
S2 Ag4 2.488(2) . ?
S2 Ag3 2.508(2) . ?
S3 Ag7 2.414(2) . ?
S3 Ag5 2.455(2) . ?
S3 Ag8 2.487(2) 2_655 ?
S3 Ag6 2.508(2) . ?
S4 Ag7 2.409(2) . ?
S4 Ag9 2.417(2) . ?
S4 Ag8 2.488(2) . ?
S4 Ag4 2.518(2) 2_655 ?
Ag1 Ag2 3.0365(10) 2_655 ?
Ag1 Ag2 3.0365(10) . ?
Ag1 Ag3 3.2996(9) 2_655 ?
Ag1 Ag3 3.2997(9) . ?
Ag2 Ag3 3.1272(10) . ?
Ag2 Ag5 3.2829(9) . ?
Ag2 Ag9 3.2851(9) . ?
Ag3 O12B 2.21(4) . ?
Ag3 O12A 2.327(13) . ?
Ag3 Ag9 3.1695(11) 2_655 ?
Ag3 Ag4 3.3451(11) . ?
Ag4 Ag5 3.0248(9) . ?
Ag4 Ag9 3.0585(10) 2_655 ?
Ag4 Ag8 3.1390(11) 2_655 ?
Ag5 Br1 2.9554(7) . ?
Ag5 Ag8 3.0377(10) 2_655 ?
Ag5 Ag7 3.1775(9) . ?
Ag6 Ag7 3.2115(10) 2_655 ?
Ag6 Ag7 3.2115(10) . ?
Ag6 Ag8 3.3782(9) 2_655 ?
Ag6 Ag8 3.3783(9) . ?
Ag7 Ag8 3.0841(10) . ?
Ag7 Ag9 3.3066(10) . ?
O17 N6A 1.28(2) . ?
O18 N6A 1.25(2) . ?
O19 N6A 1.12(2) . ?
O15 N6B 0.97(5) . ?
O16 N6B 1.37(3) . ?
O21 N6B 1.25(3) . ?
O12A C17A 1.25(2) . ?
C17A N5A 1.34(2) . ?
C17A H17A 0.9500 . ?
N5A C18A 1.53(3) . ?
N5A C19A 1.65(3) . ?
C19A H19A 0.9800 . ?
C19A H19B 0.9800 . ?
C19A H19C 0.9800 . ?
O12B C17B 1.22(5) . ?
C17B N5B 1.20(4) . ?
C17B C18B 2.03(5) . ?
C17B H17B 0.9500 . ?
N5B C18B 1.494(19) . ?
N5B C19B 1.64(5) . ?
C19B H19D 0.9800 . ?
C19B H19E 0.9800 . ?
C19B H19F 0.9800 . ?
